data_4085179
loop_
_publ_author_name
'Zhou, Jiliang'
'Li, Tengfei'
'Maron, Laurent'
'Leng, Xuebing'
'Chen, Yaofeng'

_publ_section_title
;
 A Scandium Complex Bearing Both Methylidene and Phosphinidene Ligands:
 Synthesis, Structure, and Reactivity
;
_journal_issue 2
_journal_name_full Organometallics
_journal_page_first 470
_journal_paper_doi 10.1021/om500997j
_journal_volume 34
_journal_year 2015
_chemical_formula_sum 'C85 H114 N5 P Sc2'
_chemical_formula_weight 1326.70
_chemical_name_systematic
; 
 ? 
;
_space_group_crystal_system monoclinic
_space_group_IT_number 14
_space_group_name_Hall '-P 2ybc'
_space_group_name_H-M_alt 'P 1 21/c 1'
_symmetry_space_group_name_Hall '-P 2ybc'
_symmetry_space_group_name_H-M 'P 1 21/c 1'
_atom_sites_solution_hydrogens geom
_audit_creation_method SHELXL-2014
_cell_angle_alpha 90
_cell_angle_beta 94.025(2)
_cell_angle_gamma 90
_cell_formula_units_Z 4
_cell_length_a 14.0110(11)
_cell_length_b 25.2574(18)
_cell_length_c 21.3220(16)
_cell_measurement_reflns_used 7611
_cell_measurement_temperature 140(2)
_cell_measurement_theta_max 28.51
_cell_measurement_theta_min 2.17
_cell_volume 7526.8(10)
_computing_cell_refinement 'Bruker SAINT'
_computing_data_collection 'Bruker APEX2'
_computing_data_reduction 'Bruker SAINT'
_computing_molecular_graphics 'Bruker SHELXTL'
_computing_publication_material 'Bruker SHELXTL'
_computing_structure_refinement 'SHELXL-2014 (Sheldrick, 2014)'
_computing_structure_solution 'SHELXS-97 (Sheldrick, 2008)'
_diffrn_ambient_temperature 140(2)
_diffrn_measured_fraction_theta_full 1.000
_diffrn_measured_fraction_theta_max 0.991
_diffrn_measurement_device_type 'Bruker APEX-II CCD'
_diffrn_measurement_method '\f and \w scans'
_diffrn_radiation_type MoK\a
_diffrn_radiation_wavelength 0.71073
_diffrn_reflns_av_R_equivalents 0.0895
_diffrn_reflns_av_unetI/netI 0.1088
_diffrn_reflns_Laue_measured_fraction_full 1.000
_diffrn_reflns_Laue_measured_fraction_max 0.991
_diffrn_reflns_limit_h_max 20
_diffrn_reflns_limit_h_min -19
_diffrn_reflns_limit_k_max 29
_diffrn_reflns_limit_k_min -36
_diffrn_reflns_limit_l_max 30
_diffrn_reflns_limit_l_min -30
_diffrn_reflns_number 76027
_diffrn_reflns_point_group_measured_fraction_full 1.000
_diffrn_reflns_point_group_measured_fraction_max 0.991
_diffrn_reflns_theta_full 25.242
_diffrn_reflns_theta_max 30.722
_diffrn_reflns_theta_min 1.252
_exptl_absorpt_coefficient_mu 0.249
_exptl_absorpt_correction_T_max 0.7461
_exptl_absorpt_correction_T_min 0.5534
_exptl_absorpt_correction_type multi-scan
_exptl_absorpt_process_details sadabs
_exptl_crystal_colour red
_exptl_crystal_density_diffrn 1.171
_exptl_crystal_description block
_exptl_crystal_F_000 2864
_exptl_crystal_size_max 0.320
_exptl_crystal_size_mid 0.150
_exptl_crystal_size_min 0.050
_refine_diff_density_max 0.730
_refine_diff_density_min -0.640
_refine_diff_density_rms 0.072
_refine_ls_extinction_method none
_refine_ls_goodness_of_fit_ref 1.004
_refine_ls_hydrogen_treatment constr
_refine_ls_matrix_type full
_refine_ls_number_parameters 863
_refine_ls_number_reflns 23217
_refine_ls_number_restraints 0
_refine_ls_restrained_S_all 1.004
_refine_ls_R_factor_all 0.1419
_refine_ls_R_factor_gt 0.0626
_refine_ls_shift/su_max 0.044
_refine_ls_shift/su_mean 0.000
_refine_ls_structure_factor_coef Fsqd
_refine_ls_weighting_details 'w=1/[\s^2^(Fo^2^)+(0.0751P)^2^+2.0406P] where P=(Fo^2^+2Fc^2^)/3'
_refine_ls_weighting_scheme calc
_refine_ls_wR_factor_gt 0.1385
_refine_ls_wR_factor_ref 0.1786
_reflns_Friedel_coverage 0.000
_reflns_number_gt 12698
_reflns_number_total 23217
_reflns_threshold_expression 'I > 2\s(I)'
_cod_data_source_file om500997j_si_002.cif
_cod_data_source_block mo_dm14383_0m
_cod_depositor_comments 'Adding full bibliography for 4085175--4085180.cif.'
_cod_database_code 4085179
_shelx_space_group_comment
; 
The symmetry employed for this shelxl refinement is uniquely defined 
by the following loop, which should always be used as a source of 
symmetry information in preference to the above space-group names. 
They are only intended as comments. 
;
_shelx_estimated_absorpt_t_min 0.925
_shelx_estimated_absorpt_t_max 0.988
_shelxl_version_number 2014-3

loop_
_space_group_symop_operation_xyz
'x, y, z'
'-x, y+1/2, -z+1/2'
'-x, -y, -z'
'x, -y-1/2, z-1/2'

loop_
_atom_site_label
_atom_site_type_symbol
_atom_site_fract_x
_atom_site_fract_y
_atom_site_fract_z
_atom_site_U_iso_or_equiv
_atom_site_adp_type
_atom_site_occupancy
_atom_site_site_symmetry_order
_atom_site_calc_flag
_atom_site_refinement_flags_posn
_atom_site_refinement_flags_adp
Sc1 Sc 0.20966(3) -0.02146(2) 0.25778(2) 0.01977(10) Uani 1 1 d . .
Sc2 Sc 0.30610(3) 0.10061(2) 0.25780(2) 0.01910(10) Uani 1 1 d . .
P1 P 0.37846(4) 0.00988(2) 0.25586(3) 0.02169(14) Uani 1 1 d . .
N1 N 0.17361(14) -0.09318(7) 0.30988(9) 0.0206(4) Uani 1 1 d . .
N2 N 0.12453(14) -0.05374(8) 0.17787(9) 0.0239(4) Uani 1 1 d . .
N3 N 0.31797(14) 0.15457(7) 0.33584(9) 0.0220(4) Uani 1 1 d . .
N4 N 0.40747(14) 0.15457(8) 0.21082(10) 0.0229(4) Uani 1 1 d . .
N5 N 0.17618(14) 0.05471(8) 0.25915(9) 0.0228(4) Uani 1 1 d . .
C1 C 0.1537(2) -0.19091(11) 0.31576(14) 0.0421(7) Uani 1 1 d . .
H1A H 0.2188 -0.2050 0.3215 0.063 Uiso 1 1 calc R U
H1B H 0.1127 -0.2164 0.2920 0.063 Uiso 1 1 calc R U
H1C H 0.1286 -0.1848 0.3569 0.063 Uiso 1 1 calc R U
C2 C 0.15489(18) -0.13901(10) 0.27989(12) 0.0259(5) Uani 1 1 d . .
C3 C 0.13231(19) -0.14388(10) 0.21558(12) 0.0306(6) Uani 1 1 d . .
H3 H 0.1335 -0.1791 0.2000 0.037 Uiso 1 1 calc R U
C4 C 0.10816(18) -0.10543(10) 0.17004(12) 0.0266(5) Uani 1 1 d . .
C5 C 0.0558(2) -0.12618(11) 0.11043(13) 0.0387(7) Uani 1 1 d . .
H5A H -0.0089 -0.1371 0.1194 0.058 Uiso 1 1 calc R U
H5B H 0.0905 -0.1566 0.0949 0.058 Uiso 1 1 calc R U
H5C H 0.0521 -0.0982 0.0785 0.058 Uiso 1 1 calc R U
C6 C 0.17536(18) -0.09495(9) 0.37796(11) 0.0236(5) Uani 1 1 d . .
C7 C 0.09258(18) -0.07872(11) 0.40626(12) 0.0297(6) Uani 1 1 d . .
C8 C 0.0925(2) -0.08112(13) 0.47152(13) 0.0415(7) Uani 1 1 d . .
H8 H 0.0366 -0.0710 0.4913 0.050 Uiso 1 1 calc R U
C9 C 0.1717(2) -0.09786(14) 0.50778(13) 0.0449(8) Uani 1 1 d . .
H9 H 0.1704 -0.0989 0.5523 0.054 Uiso 1 1 calc R U
C10 C 0.2528(2) -0.11315(12) 0.47983(13) 0.0362(7) Uani 1 1 d . .
H10 H 0.3071 -0.1247 0.5053 0.043 Uiso 1 1 calc R U
C11 C 0.25676(19) -0.11194(10) 0.41447(12) 0.0268(5) Uani 1 1 d . .
C12 C 0.3494(2) -0.12776(12) 0.38714(13) 0.0367(7) Uani 1 1 d . .
H12 H 0.3369 -0.1306 0.3405 0.044 Uiso 1 1 calc R U
C13 C 0.3878(3) -0.18126(14) 0.41154(19) 0.0596(10) Uani 1 1 d . .
H13A H 0.4062 -0.1785 0.4566 0.089 Uiso 1 1 calc R U
H13B H 0.4437 -0.1912 0.3890 0.089 Uiso 1 1 calc R U
H13C H 0.3379 -0.2083 0.4046 0.089 Uiso 1 1 calc R U
C14 C 0.4253(2) -0.08487(13) 0.40053(15) 0.0428(7) Uani 1 1 d . .
H14A H 0.4033 -0.0516 0.3809 0.064 Uiso 1 1 calc R U
H14B H 0.4852 -0.0958 0.3833 0.064 Uiso 1 1 calc R U
H14C H 0.4360 -0.0798 0.4460 0.064 Uiso 1 1 calc R U
C15 C 0.00421(19) -0.06048(13) 0.36682(14) 0.0384(7) Uani 1 1 d . .
H15 H 0.0263 -0.0449 0.3272 0.046 Uiso 1 1 calc R U
C16 C -0.0603(2) -0.10692(16) 0.34825(17) 0.0564(10) Uani 1 1 d . .
H16A H -0.0252 -0.1323 0.3238 0.085 Uiso 1 1 calc R U
H16B H -0.1165 -0.0942 0.3227 0.085 Uiso 1 1 calc R U
H16C H -0.0808 -0.1242 0.3862 0.085 Uiso 1 1 calc R U
C17 C -0.0514(2) -0.01722(15) 0.39944(16) 0.0544(9) Uani 1 1 d . .
H17A H -0.0793 -0.0322 0.4364 0.082 Uiso 1 1 calc R U
H17B H -0.1025 -0.0035 0.3701 0.082 Uiso 1 1 calc R U
H17C H -0.0078 0.0117 0.4126 0.082 Uiso 1 1 calc R U
C18 C 0.07787(18) -0.01736(9) 0.13326(11) 0.0234(5) Uani 1 1 d . .
C19 C 0.13137(19) 0.00724(10) 0.08766(11) 0.0274(5) Uani 1 1 d . .
C20 C 0.0853(2) 0.04520(11) 0.04900(12) 0.0322(6) Uani 1 1 d . .
H20 H 0.1200 0.0625 0.0182 0.039 Uiso 1 1 calc R U
C21 C -0.0087(2) 0.05834(11) 0.05406(12) 0.0336(6) Uani 1 1 d . .
H21 H -0.0380 0.0848 0.0275 0.040 Uiso 1 1 calc R U
C22 C -0.0607(2) 0.03310(11) 0.09784(12) 0.0309(6) Uani 1 1 d . .
H22 H -0.1260 0.0423 0.1008 0.037 Uiso 1 1 calc R U
C23 C -0.01970(18) -0.00550(10) 0.13767(12) 0.0257(5) Uani 1 1 d . .
C24 C -0.08276(19) -0.03247(11) 0.18320(12) 0.0297(6) Uani 1 1 d . .
H24 H -0.0442 -0.0606 0.2062 0.036 Uiso 1 1 calc R U
C25 C -0.1169(2) 0.00659(12) 0.23128(14) 0.0386(7) Uani 1 1 d . .
H25A H -0.0615 0.0213 0.2560 0.058 Uiso 1 1 calc R U
H25B H -0.1585 -0.0117 0.2593 0.058 Uiso 1 1 calc R U
H25C H -0.1526 0.0353 0.2094 0.058 Uiso 1 1 calc R U
C26 C -0.1702(2) -0.05881(14) 0.14873(16) 0.0494(8) Uani 1 1 d . .
H26A H -0.2107 -0.0316 0.1276 0.074 Uiso 1 1 calc R U
H26B H -0.2069 -0.0778 0.1791 0.074 Uiso 1 1 calc R U
H26C H -0.1489 -0.0838 0.1175 0.074 Uiso 1 1 calc R U
C27 C 0.2362(2) -0.00657(12) 0.08036(13) 0.0356(6) Uani 1 1 d . .
H27 H 0.2697 -0.0064 0.1233 0.043 Uiso 1 1 calc R U
C28 C 0.2493(2) -0.06203(13) 0.05234(16) 0.0489(8) Uani 1 1 d . .
H28A H 0.2272 -0.0888 0.0812 0.073 Uiso 1 1 calc R U
H28B H 0.3171 -0.0679 0.0461 0.073 Uiso 1 1 calc R U
H28C H 0.2119 -0.0647 0.0119 0.073 Uiso 1 1 calc R U
C29 C 0.2871(2) 0.03289(15) 0.04059(16) 0.0514(9) Uani 1 1 d . .
H29A H 0.2594 0.0315 -0.0029 0.077 Uiso 1 1 calc R U
H29B H 0.3553 0.0240 0.0416 0.077 Uiso 1 1 calc R U
H29C H 0.2795 0.0686 0.0574 0.077 Uiso 1 1 calc R U
C30 C 0.4197(2) 0.20121(12) 0.41802(14) 0.0384(7) Uani 1 1 d . .
H30A H 0.3724 0.2286 0.4255 0.058 Uiso 1 1 calc R U
H30B H 0.4841 0.2165 0.4228 0.058 Uiso 1 1 calc R U
H30C H 0.4145 0.1724 0.4484 0.058 Uiso 1 1 calc R U
C31 C 0.40139(17) 0.17966(10) 0.35193(12) 0.0263(5) Uani 1 1 d . .
C32 C 0.47292(18) 0.18788(10) 0.31127(13) 0.0281(6) Uani 1 1 d . .
H32 H 0.5317 0.2002 0.3309 0.034 Uiso 1 1 calc R U
C33 C 0.47309(17) 0.18103(9) 0.24581(13) 0.0262(5) Uani 1 1 d . .
C34 C 0.5566(2) 0.20805(12) 0.21719(15) 0.0386(7) Uani 1 1 d . .
H34A H 0.6149 0.1872 0.2263 0.058 Uiso 1 1 calc R U
H34B H 0.5654 0.2435 0.2352 0.058 Uiso 1 1 calc R U
H34C H 0.5433 0.2108 0.1716 0.058 Uiso 1 1 calc R U
C35 C 0.24153(16) 0.16261(9) 0.37686(12) 0.0224(5) Uani 1 1 d . .
C36 C 0.22787(18) 0.12770(10) 0.42627(12) 0.0255(5) Uani 1 1 d . .
C37 C 0.15261(19) 0.13684(11) 0.46401(13) 0.0329(6) Uani 1 1 d . .
H37 H 0.1421 0.1130 0.4973 0.039 Uiso 1 1 calc R U
C38 C 0.0932(2) 0.17972(12) 0.45399(14) 0.0383(7) Uani 1 1 d . .
H38 H 0.0423 0.1854 0.4804 0.046 Uiso 1 1 calc R U
C39 C 0.1071(2) 0.21437(11) 0.40602(14) 0.0366(7) Uani 1 1 d . .
H39 H 0.0661 0.2442 0.3999 0.044 Uiso 1 1 calc R U
C40 C 0.18067(18) 0.20654(10) 0.36600(13) 0.0279(5) Uani 1 1 d . .
C41 C 0.1948(2) 0.24576(11) 0.31332(15) 0.0391(7) Uani 1 1 d . .
H41 H 0.2361 0.2285 0.2829 0.047 Uiso 1 1 calc R U
C42 C 0.1014(3) 0.26168(13) 0.27758(17) 0.0516(8) Uani 1 1 d . .
H42A H 0.0664 0.2298 0.2632 0.077 Uiso 1 1 calc R U
H42B H 0.1152 0.2834 0.2412 0.077 Uiso 1 1 calc R U
H42C H 0.0624 0.2821 0.3053 0.077 Uiso 1 1 calc R U
C43 C 0.2470(3) 0.29504(14) 0.3391(2) 0.0742(13) Uani 1 1 d . .
H43A H 0.2094 0.3118 0.3707 0.111 Uiso 1 1 calc R U
H43B H 0.2552 0.3200 0.3047 0.111 Uiso 1 1 calc R U
H43C H 0.3098 0.2850 0.3585 0.111 Uiso 1 1 calc R U
C44 C 0.2914(2) 0.08001(11) 0.44015(13) 0.0325(6) Uani 1 1 d . .
H44 H 0.3437 0.0805 0.4105 0.039 Uiso 1 1 calc R U
C45 C 0.2340(2) 0.02923(11) 0.42908(15) 0.0451(8) Uani 1 1 d . .
H45A H 0.1837 0.0275 0.4587 0.068 Uiso 1 1 calc R U
H45B H 0.2765 -0.0014 0.4354 0.068 Uiso 1 1 calc R U
H45C H 0.2048 0.0289 0.3860 0.068 Uiso 1 1 calc R U
C46 C 0.3370(2) 0.08105(14) 0.50691(15) 0.0501(8) Uani 1 1 d . .
H46A H 0.3696 0.1150 0.5146 0.075 Uiso 1 1 calc R U
H46B H 0.3834 0.0521 0.5125 0.075 Uiso 1 1 calc R U
H46C H 0.2872 0.0767 0.5366 0.075 Uiso 1 1 calc R U
C47 C 0.41097(17) 0.15655(10) 0.14301(12) 0.0255(5) Uani 1 1 d . .
C48 C 0.34916(19) 0.19166(10) 0.10921(13) 0.0304(6) Uani 1 1 d . .
C49 C 0.3491(2) 0.19248(12) 0.04420(14) 0.0399(7) Uani 1 1 d . .
H49 H 0.3068 0.2157 0.0208 0.048 Uiso 1 1 calc R U
C50 C 0.4092(2) 0.16039(12) 0.01302(14) 0.0420(7) Uani 1 1 d . .
H50 H 0.4083 0.1614 -0.0316 0.050 Uiso 1 1 calc R U
C51 C 0.4707(2) 0.12677(12) 0.04649(13) 0.0365(6) Uani 1 1 d . .
H51 H 0.5122 0.1049 0.0245 0.044 Uiso 1 1 calc R U
C52 C 0.47382(18) 0.12380(10) 0.11176(12) 0.0288(6) Uani 1 1 d . .
C53 C 0.54681(19) 0.08684(11) 0.14504(13) 0.0320(6) Uani 1 1 d . .
H53 H 0.5391 0.0888 0.1913 0.038 Uiso 1 1 calc R U
C54 C 0.6501(2) 0.10318(14) 0.13328(16) 0.0468(8) Uani 1 1 d . .
H54A H 0.6614 0.0972 0.0890 0.070 Uiso 1 1 calc R U
H54B H 0.6952 0.0819 0.1599 0.070 Uiso 1 1 calc R U
H54C H 0.6593 0.1408 0.1434 0.070 Uiso 1 1 calc R U
C55 C 0.5329(2) 0.02952(11) 0.12411(14) 0.0381(7) Uani 1 1 d . .
H55A H 0.4681 0.0180 0.1320 0.057 Uiso 1 1 calc R U
H55B H 0.5797 0.0070 0.1478 0.057 Uiso 1 1 calc R U
H55C H 0.5421 0.0267 0.0791 0.057 Uiso 1 1 calc R U
C56 C 0.2858(2) 0.23016(10) 0.14208(15) 0.0362(7) Uani 1 1 d . .
H56 H 0.2662 0.2123 0.1810 0.043 Uiso 1 1 calc R U
C57 C 0.3405(3) 0.28023(12) 0.1627(2) 0.0604(10) Uani 1 1 d . .
H57A H 0.3941 0.2708 0.1926 0.091 Uiso 1 1 calc R U
H57B H 0.2975 0.3045 0.1828 0.091 Uiso 1 1 calc R U
H57C H 0.3649 0.2974 0.1259 0.091 Uiso 1 1 calc R U
C58 C 0.1943(2) 0.24524(14) 0.10299(16) 0.0505(8) Uani 1 1 d . .
H58A H 0.2100 0.2693 0.0691 0.076 Uiso 1 1 calc R U
H58B H 0.1502 0.2629 0.1299 0.076 Uiso 1 1 calc R U
H58C H 0.1640 0.2132 0.0848 0.076 Uiso 1 1 calc R U
C59 C 0.49508(16) -0.02226(9) 0.26788(11) 0.0213(5) Uani 1 1 d . .
C60 C 0.56930(17) -0.00038(10) 0.30802(12) 0.0238(5) Uani 1 1 d . .
C61 C 0.65156(18) -0.03005(11) 0.32387(14) 0.0327(6) Uani 1 1 d . .
H61 H 0.7004 -0.0156 0.3520 0.039 Uiso 1 1 calc R U
C62 C 0.66290(19) -0.07999(11) 0.29936(15) 0.0374(7) Uani 1 1 d . .
H62 H 0.7174 -0.1007 0.3123 0.045 Uiso 1 1 calc R U
C63 C 0.59497(19) -0.09952(11) 0.25625(14) 0.0337(6) Uani 1 1 d . .
H63 H 0.6050 -0.1331 0.2376 0.040 Uiso 1 1 calc R U
C64 C 0.51182(18) -0.07170(10) 0.23897(12) 0.0281(5) Uani 1 1 d . .
C65 C 0.4444(2) -0.09485(11) 0.18725(15) 0.0399(7) Uani 1 1 d . .
H65 H 0.3991 -0.0661 0.1725 0.048 Uiso 1 1 calc R U
C66 C 0.3859(3) -0.13909(18) 0.21131(17) 0.0708(12) Uani 1 1 d . .
H66A H 0.4285 -0.1671 0.2285 0.106 Uiso 1 1 calc R U
H66B H 0.3437 -0.1534 0.1768 0.106 Uiso 1 1 calc R U
H66C H 0.3472 -0.1257 0.2444 0.106 Uiso 1 1 calc R U
C67 C 0.4963(3) -0.11342(13) 0.13037(15) 0.0490(8) Uani 1 1 d . .
H67A H 0.5366 -0.1440 0.1423 0.074 Uiso 1 1 calc R U
H67B H 0.5363 -0.0846 0.1161 0.074 Uiso 1 1 calc R U
H67C H 0.4491 -0.1235 0.0963 0.074 Uiso 1 1 calc R U
C68 C 0.56367(18) 0.05457(10) 0.33623(13) 0.0296(6) Uani 1 1 d . .
H68 H 0.5077 0.0731 0.3143 0.036 Uiso 1 1 calc R U
C69 C 0.5467(2) 0.05239(12) 0.40597(14) 0.0409(7) Uani 1 1 d . .
H69A H 0.6034 0.0378 0.4294 0.061 Uiso 1 1 calc R U
H69B H 0.4913 0.0298 0.4122 0.061 Uiso 1 1 calc R U
H69C H 0.5343 0.0882 0.4212 0.061 Uiso 1 1 calc R U
C70 C 0.6531(2) 0.08725(11) 0.32579(16) 0.0409(7) Uani 1 1 d . .
H70A H 0.7088 0.0710 0.3486 0.061 Uiso 1 1 calc R U
H70B H 0.6446 0.1234 0.3413 0.061 Uiso 1 1 calc R U
H70C H 0.6632 0.0883 0.2808 0.061 Uiso 1 1 calc R U
C71 C 0.17774(18) 0.11714(11) 0.17765(12) 0.0297(6) Uani 1 1 d . .
H71A H 0.1624 0.1548 0.1691 0.036 Uiso 1 1 calc R U
H71B H 0.1794 0.0958 0.1388 0.036 Uiso 1 1 calc R U
C72 C 0.13189(17) 0.09418(9) 0.22594(12) 0.0239(5) Uani 1 1 d . .
C73 C 0.04012(17) 0.11717(9) 0.24662(12) 0.0256(5) Uani 1 1 d . .
C74 C -0.0242(2) 0.14035(11) 0.20162(14) 0.0350(6) Uani 1 1 d . .
H74 H -0.0089 0.1422 0.1590 0.042 Uiso 1 1 calc R U
C75 C -0.1107(2) 0.16075(11) 0.21927(18) 0.0441(8) Uani 1 1 d . .
H75 H -0.1548 0.1763 0.1887 0.053 Uiso 1 1 calc R U
C76 C -0.1319(2) 0.15830(12) 0.28101(19) 0.0489(9) Uani 1 1 d . .
H76 H -0.1907 0.1723 0.2933 0.059 Uiso 1 1 calc R U
C77 C -0.0681(2) 0.13552(12) 0.32534(17) 0.0457(8) Uani 1 1 d . .
H77 H -0.0832 0.1341 0.3681 0.055 Uiso 1 1 calc R U
C78 C 0.01774(19) 0.11464(11) 0.30825(14) 0.0322(6) Uani 1 1 d . .
H78 H 0.0609 0.0987 0.3390 0.039 Uiso 1 1 calc R U
C79 C 0.0559(3) 0.7731(2) -0.0415(2) 0.0832(14) Uani 1 1 d . .
H79A H 0.0434 0.7385 -0.0611 0.125 Uiso 1 1 calc R U
H79B H 0.0557 0.8004 -0.0742 0.125 Uiso 1 1 calc R U
H79C H 0.0061 0.7811 -0.0129 0.125 Uiso 1 1 calc R U
C80 C 0.1518(3) 0.77232(14) -0.00530(18) 0.0525(9) Uani 1 1 d . .
C81 C 0.2274(3) 0.80032(18) -0.0258(2) 0.0738(13) Uani 1 1 d . .
H81 H 0.2194 0.8204 -0.0635 0.089 Uiso 1 1 calc R U
C82 C 0.3148(3) 0.79946(18) 0.0078(2) 0.0727(12) Uani 1 1 d . .
H82 H 0.3670 0.8180 -0.0080 0.087 Uiso 1 1 calc R U
C83 C 0.3284(3) 0.77295(14) 0.0629(2) 0.0614(10) Uani 1 1 d . .
H83 H 0.3890 0.7732 0.0858 0.074 Uiso 1 1 calc R U
C84 C 0.2537(3) 0.74592(16) 0.0848(2) 0.0707(12) Uani 1 1 d . .
H84 H 0.2616 0.7274 0.1235 0.085 Uiso 1 1 calc R U
C85 C 0.1646(3) 0.74552(14) 0.0497(2) 0.0597(10) Uani 1 1 d . .
H85 H 0.1128 0.7262 0.0648 0.072 Uiso 1 1 calc R U

loop_
_atom_site_aniso_label
_atom_site_aniso_U_11
_atom_site_aniso_U_22
_atom_site_aniso_U_33
_atom_site_aniso_U_23
_atom_site_aniso_U_13
_atom_site_aniso_U_12
Sc1 0.0195(2) 0.0206(2) 0.0190(2) 0.00115(17) 0.00026(16) -0.00407(17)
Sc2 0.0181(2) 0.0174(2) 0.0220(2) -0.00040(17) 0.00237(17) -0.00020(16)
P1 0.0173(3) 0.0196(3) 0.0278(3) 0.0001(2) -0.0009(2) 0.0009(2)
N1 0.0223(10) 0.0200(10) 0.0193(10) 0.0007(8) 0.0003(8) -0.0042(8)
N2 0.0244(10) 0.0264(11) 0.0205(10) 0.0011(8) -0.0006(8) -0.0022(8)
N3 0.0209(10) 0.0196(9) 0.0254(11) -0.0012(8) 0.0013(8) 0.0011(8)
N4 0.0200(10) 0.0226(10) 0.0263(11) 0.0028(8) 0.0032(8) -0.0006(8)
N5 0.0201(10) 0.0279(11) 0.0203(10) -0.0009(8) 0.0003(8) 0.0007(8)
C1 0.061(2) 0.0245(14) 0.0389(17) 0.0038(12) -0.0128(15) -0.0083(13)
C2 0.0273(13) 0.0238(12) 0.0259(13) 0.0007(10) -0.0025(10) -0.0031(10)
C3 0.0380(15) 0.0229(12) 0.0296(14) -0.0049(11) -0.0071(11) 0.0006(11)
C4 0.0290(13) 0.0280(13) 0.0223(13) -0.0046(10) -0.0015(10) -0.0016(10)
C5 0.0544(19) 0.0300(14) 0.0300(15) -0.0058(12) -0.0095(13) -0.0030(13)
C6 0.0275(12) 0.0229(12) 0.0202(12) 0.0030(9) 0.0012(10) -0.0082(10)
C7 0.0270(13) 0.0374(14) 0.0251(13) 0.0030(11) 0.0037(10) -0.0109(11)
C8 0.0324(15) 0.066(2) 0.0268(15) 0.0030(14) 0.0098(12) -0.0136(14)
C9 0.0435(18) 0.072(2) 0.0192(14) 0.0079(14) 0.0013(12) -0.0192(16)
C10 0.0380(16) 0.0459(17) 0.0237(14) 0.0085(12) -0.0053(12) -0.0111(13)
C11 0.0316(14) 0.0255(12) 0.0228(13) 0.0045(10) -0.0018(10) -0.0069(10)
C12 0.0361(15) 0.0478(17) 0.0252(14) 0.0006(12) -0.0059(12) 0.0080(13)
C13 0.057(2) 0.047(2) 0.071(3) -0.0020(18) -0.0166(19) 0.0159(17)
C14 0.0255(14) 0.063(2) 0.0408(18) 0.0170(15) 0.0047(12) 0.0011(14)
C15 0.0258(14) 0.0620(19) 0.0281(15) 0.0023(14) 0.0063(11) -0.0002(13)
C16 0.0258(15) 0.087(3) 0.056(2) -0.0054(19) -0.0020(14) -0.0121(17)
C17 0.0422(19) 0.081(3) 0.0415(19) 0.0044(18) 0.0129(15) 0.0155(17)
C18 0.0297(13) 0.0231(12) 0.0170(11) -0.0024(9) -0.0019(9) -0.0076(10)
C19 0.0323(14) 0.0315(13) 0.0177(12) -0.0029(10) -0.0025(10) -0.0108(11)
C20 0.0443(16) 0.0336(14) 0.0182(13) 0.0018(11) -0.0008(11) -0.0121(12)
C21 0.0488(17) 0.0292(14) 0.0216(13) 0.0027(11) -0.0057(12) -0.0009(12)
C22 0.0321(14) 0.0343(14) 0.0257(14) -0.0016(11) -0.0017(11) 0.0021(11)
C23 0.0299(13) 0.0255(12) 0.0212(12) -0.0018(10) -0.0021(10) -0.0053(10)
C24 0.0281(13) 0.0318(14) 0.0290(14) 0.0012(11) 0.0003(11) -0.0032(11)
C25 0.0422(17) 0.0392(16) 0.0355(16) 0.0004(13) 0.0115(13) -0.0018(13)
C26 0.0445(18) 0.058(2) 0.046(2) -0.0066(16) 0.0049(15) -0.0231(16)
C27 0.0309(14) 0.0525(18) 0.0229(14) 0.0033(12) -0.0010(11) -0.0075(13)
C28 0.0403(18) 0.061(2) 0.046(2) -0.0052(16) 0.0071(15) 0.0056(16)
C29 0.0415(18) 0.075(2) 0.0388(18) 0.0046(17) 0.0103(14) -0.0124(17)
C30 0.0281(14) 0.0477(17) 0.0391(17) -0.0149(14) 0.0004(12) -0.0090(12)
C31 0.0235(12) 0.0227(12) 0.0321(14) -0.0045(10) -0.0020(10) 0.0010(10)
C32 0.0205(12) 0.0282(13) 0.0351(15) -0.0047(11) -0.0013(10) -0.0048(10)
C33 0.0219(12) 0.0221(12) 0.0348(15) 0.0013(10) 0.0042(10) -0.0006(9)
C34 0.0344(15) 0.0380(16) 0.0444(18) 0.0002(13) 0.0096(13) -0.0159(12)
C35 0.0193(11) 0.0221(12) 0.0257(13) -0.0066(10) 0.0011(9) -0.0023(9)
C36 0.0259(13) 0.0280(13) 0.0224(13) -0.0032(10) 0.0007(10) 0.0008(10)
C37 0.0306(14) 0.0426(16) 0.0258(14) -0.0016(12) 0.0047(11) -0.0008(12)
C38 0.0322(15) 0.0486(17) 0.0354(16) -0.0060(13) 0.0115(12) 0.0067(13)
C39 0.0319(15) 0.0337(15) 0.0449(18) -0.0076(13) 0.0077(13) 0.0102(12)
C40 0.0276(13) 0.0226(12) 0.0337(15) -0.0034(11) 0.0042(11) 0.0021(10)
C41 0.0376(16) 0.0268(14) 0.0540(19) 0.0063(13) 0.0120(14) 0.0110(12)
C42 0.059(2) 0.0387(17) 0.055(2) 0.0061(15) -0.0059(17) 0.0029(15)
C43 0.056(2) 0.047(2) 0.117(4) 0.030(2) -0.014(2) -0.0154(18)
C44 0.0318(14) 0.0372(15) 0.0290(14) 0.0063(12) 0.0052(11) 0.0072(11)
C45 0.062(2) 0.0339(16) 0.0399(18) 0.0038(13) 0.0064(15) 0.0016(14)
C46 0.0434(18) 0.061(2) 0.0445(19) 0.0105(16) -0.0082(15) 0.0063(16)
C47 0.0243(12) 0.0269(12) 0.0258(13) 0.0059(10) 0.0043(10) -0.0054(10)
C48 0.0291(14) 0.0287(13) 0.0331(15) 0.0103(11) 0.0010(11) -0.0017(10)
C49 0.0415(17) 0.0414(16) 0.0369(17) 0.0161(13) 0.0020(13) 0.0052(13)
C50 0.0465(18) 0.0515(19) 0.0290(16) 0.0133(14) 0.0082(13) 0.0022(14)
C51 0.0381(16) 0.0416(16) 0.0312(15) 0.0067(13) 0.0126(12) -0.0003(13)
C52 0.0261(13) 0.0315(13) 0.0295(14) 0.0070(11) 0.0059(11) -0.0016(10)
C53 0.0279(14) 0.0391(15) 0.0300(15) 0.0059(12) 0.0094(11) 0.0035(11)
C54 0.0285(15) 0.061(2) 0.051(2) -0.0004(16) 0.0049(14) 0.0036(14)
C55 0.0366(16) 0.0393(16) 0.0398(17) 0.0084(13) 0.0129(13) 0.0079(12)
C56 0.0359(15) 0.0259(13) 0.0465(18) 0.0083(12) 0.0005(13) 0.0039(11)
C57 0.059(2) 0.0302(16) 0.091(3) -0.0022(18) 0.001(2) 0.0013(15)
C58 0.0446(19) 0.054(2) 0.052(2) 0.0159(16) 0.0006(15) 0.0171(15)
C59 0.0187(11) 0.0243(12) 0.0210(12) 0.0041(9) 0.0018(9) 0.0040(9)
C60 0.0190(11) 0.0248(12) 0.0276(13) 0.0047(10) 0.0013(10) -0.0016(9)
C61 0.0193(12) 0.0324(14) 0.0455(17) 0.0065(12) -0.0035(11) 0.0007(10)
C62 0.0206(13) 0.0344(15) 0.057(2) 0.0052(14) 0.0003(12) 0.0097(11)
C63 0.0313(14) 0.0295(14) 0.0405(16) -0.0020(12) 0.0043(12) 0.0105(11)
C64 0.0278(13) 0.0270(13) 0.0293(14) -0.0015(11) -0.0001(10) 0.0075(10)
C65 0.0384(16) 0.0337(15) 0.0461(18) -0.0126(13) -0.0078(13) 0.0147(12)
C66 0.058(2) 0.112(3) 0.044(2) -0.022(2) 0.0150(18) -0.040(2)
C67 0.061(2) 0.0479(19) 0.0393(18) -0.0046(15) 0.0081(16) -0.0045(16)
C68 0.0207(12) 0.0263(13) 0.0404(16) 0.0000(11) -0.0076(11) -0.0016(10)
C69 0.0407(17) 0.0376(16) 0.0441(18) -0.0074(14) 0.0003(14) -0.0008(13)
C70 0.0335(15) 0.0343(15) 0.053(2) 0.0042(14) -0.0069(14) -0.0107(12)
C71 0.0311(14) 0.0330(14) 0.0243(13) 0.0011(11) -0.0023(11) -0.0062(11)
C72 0.0201(11) 0.0249(12) 0.0263(13) -0.0036(10) -0.0015(9) -0.0020(9)
C73 0.0212(12) 0.0220(12) 0.0331(14) -0.0040(10) -0.0007(10) -0.0003(9)
C74 0.0310(14) 0.0308(14) 0.0421(17) -0.0023(12) -0.0041(12) -0.0023(11)
C75 0.0282(15) 0.0314(15) 0.071(2) -0.0040(15) -0.0099(15) 0.0047(12)
C76 0.0186(14) 0.0416(17) 0.087(3) -0.0153(17) 0.0076(15) 0.0039(12)
C77 0.0352(17) 0.0480(18) 0.056(2) -0.0138(16) 0.0190(15) -0.0104(14)
C78 0.0280(14) 0.0319(14) 0.0369(16) -0.0029(12) 0.0035(11) -0.0038(11)
C79 0.065(3) 0.101(4) 0.082(3) 0.016(3) -0.006(2) -0.031(3)
C80 0.051(2) 0.052(2) 0.055(2) -0.0053(17) 0.0074(17) -0.0128(16)
C81 0.072(3) 0.091(3) 0.060(3) 0.001(2) 0.014(2) -0.041(2)
C82 0.060(3) 0.087(3) 0.072(3) -0.003(2) 0.011(2) -0.032(2)
C83 0.0383(19) 0.052(2) 0.093(3) -0.012(2) 0.0004(19) 0.0049(16)
C84 0.053(2) 0.064(2) 0.095(3) 0.022(2) 0.004(2) 0.0048(19)
C85 0.045(2) 0.051(2) 0.085(3) 0.015(2) 0.0165(19) -0.0048(16)

loop_
_atom_type_symbol
_atom_type_description
_atom_type_scat_dispersion_real
_atom_type_scat_dispersion_imag
_atom_type_scat_source
C C 0.0033 0.0016 'International Tables Vol C Tables 4.2.6.8 and 6.1.1.4'
H H 0.0000 0.0000 'International Tables Vol C Tables 4.2.6.8 and 6.1.1.4'
N N 0.0061 0.0033 'International Tables Vol C Tables 4.2.6.8 and 6.1.1.4'
P P 0.1023 0.0942 'International Tables Vol C Tables 4.2.6.8 and 6.1.1.4'
Sc Sc 0.2519 0.3716 'International Tables Vol C Tables 4.2.6.8 and 6.1.1.4'

loop_
_geom_angle_atom_site_label_1
_geom_angle_atom_site_label_2
_geom_angle_atom_site_label_3
_geom_angle
N5 Sc1 N2 105.00(8)
N5 Sc1 N1 136.77(8)
N2 Sc1 N1 87.36(7)
N5 Sc1 P1 85.30(6)
N2 Sc1 P1 125.13(6)
N1 Sc1 P1 121.34(6)
N5 Sc1 Sc2 37.44(6)
N2 Sc1 Sc2 122.89(6)
N1 Sc1 Sc2 149.28(5)
P1 Sc1 Sc2 47.858(17)
N3 Sc2 N5 110.47(8)
N3 Sc2 N4 86.77(8)
N5 Sc2 N4 152.69(8)
N3 Sc2 C71 116.69(9)
N5 Sc2 C71 61.21(8)
N4 Sc2 C71 92.40(8)
N3 Sc2 C72 105.87(8)
N5 Sc2 C72 32.71(8)
N4 Sc2 C72 123.64(8)
C71 Sc2 C72 32.52(8)
N3 Sc2 P1 125.68(6)
N5 Sc2 P1 81.48(6)
N4 Sc2 P1 106.10(5)
C71 Sc2 P1 115.20(7)
C72 Sc2 P1 108.99(6)
N3 Sc2 Sc1 126.18(6)
N5 Sc2 Sc1 33.88(5)
N4 Sc2 Sc1 145.03(5)
C71 Sc2 Sc1 83.10(6)
C72 Sc2 Sc1 63.57(6)
P1 Sc2 Sc1 47.600(18)
C59 P1 Sc1 134.09(8)
C59 P1 Sc2 139.71(8)
Sc1 P1 Sc2 84.54(2)
C2 N1 C6 116.10(19)
C2 N1 Sc1 120.95(16)
C6 N1 Sc1 122.80(14)
C4 N2 C18 118.3(2)
C4 N2 Sc1 123.12(17)
C18 N2 Sc1 118.45(15)
C31 N3 C35 116.4(2)
C31 N3 Sc2 120.81(16)
C35 N3 Sc2 122.55(15)
C33 N4 C47 118.3(2)
C33 N4 Sc2 119.30(17)
C47 N4 Sc2 122.02(15)
C72 N5 Sc1 144.19(17)
C72 N5 Sc2 87.33(14)
Sc1 N5 Sc2 108.68(9)
C2 C1 H1A 109.5
C2 C1 H1B 109.5
H1A C1 H1B 109.5
C2 C1 H1C 109.5
H1A C1 H1C 109.5
H1B C1 H1C 109.5
N1 C2 C3 124.8(2)
N1 C2 C1 121.0(2)
C3 C2 C1 114.2(2)
C2 C3 C4 130.6(2)
C2 C3 H3 114.7
C4 C3 H3 114.7
N2 C4 C3 124.2(2)
N2 C4 C5 120.8(2)
C3 C4 C5 114.9(2)
C4 C5 H5A 109.5
C4 C5 H5B 109.5
H5A C5 H5B 109.5
C4 C5 H5C 109.5
H5A C5 H5C 109.5
H5B C5 H5C 109.5
C11 C6 C7 120.9(2)
C11 C6 N1 121.4(2)
C7 C6 N1 117.7(2)
C8 C7 C6 118.4(3)
C8 C7 C15 120.5(2)
C6 C7 C15 121.1(2)
C9 C8 C7 121.2(3)
C9 C8 H8 119.4
C7 C8 H8 119.4
C8 C9 C10 120.1(3)
C8 C9 H9 119.9
C10 C9 H9 119.9
C9 C10 C11 121.2(3)
C9 C10 H10 119.4
C11 C10 H10 119.4
C10 C11 C6 118.2(2)
C10 C11 C12 118.2(2)
C6 C11 C12 123.6(2)
C11 C12 C14 110.2(2)
C11 C12 C13 113.1(3)
C14 C12 C13 109.7(2)
C11 C12 H12 107.9
C14 C12 H12 107.9
C13 C12 H12 107.9
C12 C13 H13A 109.5
C12 C13 H13B 109.5
H13A C13 H13B 109.5
C12 C13 H13C 109.5
H13A C13 H13C 109.5
H13B C13 H13C 109.5
C12 C14 H14A 109.5
C12 C14 H14B 109.5
H14A C14 H14B 109.5
C12 C14 H14C 109.5
H14A C14 H14C 109.5
H14B C14 H14C 109.5
C16 C15 C7 111.0(3)
C16 C15 C17 110.9(3)
C7 C15 C17 112.6(3)
C16 C15 H15 107.4
C7 C15 H15 107.4
C17 C15 H15 107.4
C15 C16 H16A 109.5
C15 C16 H16B 109.5
H16A C16 H16B 109.5
C15 C16 H16C 109.5
H16A C16 H16C 109.5
H16B C16 H16C 109.5
C15 C17 H17A 109.5
C15 C17 H17B 109.5
H17A C17 H17B 109.5
C15 C17 H17C 109.5
H17A C17 H17C 109.5
H17B C17 H17C 109.5
C23 C18 C19 121.1(2)
C23 C18 N2 119.2(2)
C19 C18 N2 119.7(2)
C20 C19 C18 117.6(2)
C20 C19 C27 120.4(2)
C18 C19 C27 122.0(2)
C21 C20 C19 121.9(2)
C21 C20 H20 119.0
C19 C20 H20 119.0
C20 C21 C22 119.9(3)
C20 C21 H21 120.1
C22 C21 H21 120.1
C21 C22 C23 121.4(3)
C21 C22 H22 119.3
C23 C22 H22 119.3
C22 C23 C18 118.0(2)
C22 C23 C24 118.1(2)
C18 C23 C24 123.9(2)
C23 C24 C25 111.3(2)
C23 C24 C26 111.6(2)
C25 C24 C26 109.0(2)
C23 C24 H24 108.3
C25 C24 H24 108.3
C26 C24 H24 108.3
C24 C25 H25A 109.5
C24 C25 H25B 109.5
H25A C25 H25B 109.5
C24 C25 H25C 109.5
H25A C25 H25C 109.5
H25B C25 H25C 109.5
C24 C26 H26A 109.5
C24 C26 H26B 109.5
H26A C26 H26B 109.5
C24 C26 H26C 109.5
H26A C26 H26C 109.5
H26B C26 H26C 109.5
C29 C27 C19 113.6(3)
C29 C27 C28 107.9(3)
C19 C27 C28 112.9(2)
C29 C27 H27 107.4
C19 C27 H27 107.4
C28 C27 H27 107.4
C27 C28 H28A 109.5
C27 C28 H28B 109.5
H28A C28 H28B 109.5
C27 C28 H28C 109.5
H28A C28 H28C 109.5
H28B C28 H28C 109.5
C27 C29 H29A 109.5
C27 C29 H29B 109.5
H29A C29 H29B 109.5
C27 C29 H29C 109.5
H29A C29 H29C 109.5
H29B C29 H29C 109.5
C31 C30 H30A 109.5
C31 C30 H30B 109.5
H30A C30 H30B 109.5
C31 C30 H30C 109.5
H30A C30 H30C 109.5
H30B C30 H30C 109.5
N3 C31 C32 124.2(2)
N3 C31 C30 119.4(2)
C32 C31 C30 116.4(2)
C31 C32 C33 130.8(2)
C31 C32 H32 114.6
C33 C32 H32 114.6
N4 C33 C32 124.9(2)
N4 C33 C34 121.6(2)
C32 C33 C34 113.5(2)
C33 C34 H34A 109.5
C33 C34 H34B 109.5
H34A C34 H34B 109.5
C33 C34 H34C 109.5
H34A C34 H34C 109.5
H34B C34 H34C 109.5
C36 C35 C40 120.5(2)
C36 C35 N3 121.0(2)
C40 C35 N3 118.5(2)
C37 C36 C35 118.8(2)
C37 C36 C44 118.6(2)
C35 C36 C44 122.6(2)
C38 C37 C36 121.1(3)
C38 C37 H37 119.4
C36 C37 H37 119.4
C39 C38 C37 120.2(3)
C39 C38 H38 119.9
C37 C38 H38 119.9
C38 C39 C40 121.0(3)
C38 C39 H39 119.5
C40 C39 H39 119.5
C39 C40 C35 118.4(2)
C39 C40 C41 119.9(2)
C35 C40 C41 121.7(2)
C40 C41 C42 112.9(2)
C40 C41 C43 110.4(3)
C42 C41 C43 109.8(3)
C40 C41 H41 107.8
C42 C41 H41 107.8
C43 C41 H41 107.8
C41 C42 H42A 109.5
C41 C42 H42B 109.5
H42A C42 H42B 109.5
C41 C42 H42C 109.5
H42A C42 H42C 109.5
H42B C42 H42C 109.5
C41 C43 H43A 109.5
C41 C43 H43B 109.5
H43A C43 H43B 109.5
C41 C43 H43C 109.5
H43A C43 H43C 109.5
H43B C43 H43C 109.5
C36 C44 C46 111.8(2)
C36 C44 C45 110.0(2)
C46 C44 C45 110.0(2)
C36 C44 H44 108.3
C46 C44 H44 108.3
C45 C44 H44 108.3
C44 C45 H45A 109.5
C44 C45 H45B 109.5
H45A C45 H45B 109.5
C44 C45 H45C 109.5
H45A C45 H45C 109.5
H45B C45 H45C 109.5
C44 C46 H46A 109.5
C44 C46 H46B 109.5
H46A C46 H46B 109.5
C44 C46 H46C 109.5
H46A C46 H46C 109.5
H46B C46 H46C 109.5
C48 C47 C52 120.8(2)
C48 C47 N4 118.1(2)
C52 C47 N4 121.1(2)
C49 C48 C47 118.7(3)
C49 C48 C56 119.5(2)
C47 C48 C56 121.8(2)
C50 C49 C48 121.2(3)
C50 C49 H49 119.4
C48 C49 H49 119.4
C51 C50 C49 119.8(3)
C51 C50 H50 120.1
C49 C50 H50 120.1
C50 C51 C52 121.9(3)
C50 C51 H51 119.1
C52 C51 H51 119.1
C51 C52 C47 117.7(2)
C51 C52 C53 118.2(2)
C47 C52 C53 124.1(2)
C52 C53 C55 112.2(2)
C52 C53 C54 111.5(2)
C55 C53 C54 108.0(2)
C52 C53 H53 108.3
C55 C53 H53 108.3
C54 C53 H53 108.3
C53 C54 H54A 109.5
C53 C54 H54B 109.5
H54A C54 H54B 109.5
C53 C54 H54C 109.5
H54A C54 H54C 109.5
H54B C54 H54C 109.5
C53 C55 H55A 109.5
C53 C55 H55B 109.5
H55A C55 H55B 109.5
C53 C55 H55C 109.5
H55A C55 H55C 109.5
H55B C55 H55C 109.5
C48 C56 C57 111.4(2)
C48 C56 C58 113.8(3)
C57 C56 C58 109.6(3)
C48 C56 H56 107.3
C57 C56 H56 107.3
C58 C56 H56 107.3
C56 C57 H57A 109.5
C56 C57 H57B 109.5
H57A C57 H57B 109.5
C56 C57 H57C 109.5
H57A C57 H57C 109.5
H57B C57 H57C 109.5
C56 C58 H58A 109.5
C56 C58 H58B 109.5
H58A C58 H58B 109.5
C56 C58 H58C 109.5
H58A C58 H58C 109.5
H58B C58 H58C 109.5
C60 C59 C64 118.1(2)
C60 C59 P1 121.64(18)
C64 C59 P1 120.24(18)
C61 C60 C59 119.8(2)
C61 C60 C68 117.4(2)
C59 C60 C68 122.8(2)
C62 C61 C60 121.0(3)
C62 C61 H61 119.5
C60 C61 H61 119.5
C63 C62 C61 119.4(2)
C63 C62 H62 120.3
C61 C62 H62 120.3
C62 C63 C64 121.8(3)
C62 C63 H63 119.1
C64 C63 H63 119.1
C63 C64 C59 119.4(2)
C63 C64 C65 117.8(2)
C59 C64 C65 122.8(2)
C66 C65 C64 111.5(3)
C66 C65 C67 110.2(3)
C64 C65 C67 112.8(3)
C66 C65 H65 107.4
C64 C65 H65 107.4
C67 C65 H65 107.4
C65 C66 H66A 109.5
C65 C66 H66B 109.5
H66A C66 H66B 109.5
C65 C66 H66C 109.5
H66A C66 H66C 109.5
H66B C66 H66C 109.5
C65 C67 H67A 109.5
C65 C67 H67B 109.5
H67A C67 H67B 109.5
C65 C67 H67C 109.5
H67A C67 H67C 109.5
H67B C67 H67C 109.5
C60 C68 C69 111.7(2)
C60 C68 C70 111.7(2)
C69 C68 C70 110.3(2)
C60 C68 H68 107.6
C69 C68 H68 107.6
C70 C68 H68 107.6
C68 C69 H69A 109.5
C68 C69 H69B 109.5
H69A C69 H69B 109.5
C68 C69 H69C 109.5
H69A C69 H69C 109.5
H69B C69 H69C 109.5
C68 C70 H70A 109.5
C68 C70 H70B 109.5
H70A C70 H70B 109.5
C68 C70 H70C 109.5
H70A C70 H70C 109.5
H70B C70 H70C 109.5
C72 C71 Sc2 76.30(15)
C72 C71 H71A 115.8
Sc2 C71 H71A 115.8
C72 C71 H71B 115.8
Sc2 C71 H71B 115.8
H71A C71 H71B 112.8
N5 C72 C71 118.8(2)
N5 C72 C73 120.2(2)
C71 C72 C73 120.6(2)
N5 C72 Sc2 59.96(12)
C71 C72 Sc2 71.19(14)
C73 C72 Sc2 137.36(17)
C78 C73 C74 119.8(2)
C78 C73 C72 121.3(2)
C74 C73 C72 118.9(2)
C75 C74 C73 120.1(3)
C75 C74 H74 120.0
C73 C74 H74 120.0
C76 C75 C74 119.6(3)
C76 C75 H75 120.2
C74 C75 H75 120.2
C75 C76 C77 120.2(3)
C75 C76 H76 119.9
C77 C76 H76 119.9
C76 C77 C78 120.7(3)
C76 C77 H77 119.6
C78 C77 H77 119.6
C73 C78 C77 119.6(3)
C73 C78 H78 120.2
C77 C78 H78 120.2
C80 C79 H79A 109.5
C80 C79 H79B 109.5
H79A C79 H79B 109.5
C80 C79 H79C 109.5
H79A C79 H79C 109.5
H79B C79 H79C 109.5
C85 C80 C81 118.4(4)
C85 C80 C79 120.7(3)
C81 C80 C79 120.8(4)
C80 C81 C82 120.4(4)
C80 C81 H81 119.8
C82 C81 H81 119.8
C83 C82 C81 121.7(4)
C83 C82 H82 119.1
C81 C82 H82 119.1
C82 C83 C84 118.8(4)
C82 C83 H83 120.6
C84 C83 H83 120.6
C83 C84 C85 119.7(4)
C83 C84 H84 120.1
C85 C84 H84 120.1
C80 C85 C84 120.9(3)
C80 C85 H85 119.5
C84 C85 H85 119.5

loop_
_geom_bond_atom_site_label_1
_geom_bond_atom_site_label_2
_geom_bond_distance
Sc1 N5 1.981(2)
Sc1 N2 2.169(2)
Sc1 N1 2.2022(19)
Sc1 P1 2.4971(8)
Sc1 Sc2 3.3662(6)
Sc2 N3 2.148(2)
Sc2 N5 2.160(2)
Sc2 N4 2.253(2)
Sc2 C71 2.429(3)
Sc2 C72 2.493(2)
Sc2 P1 2.5073(7)
P1 C59 1.826(2)
N1 C2 1.339(3)
N1 C6 1.451(3)
N2 C4 1.334(3)
N2 C18 1.445(3)
N3 C31 1.352(3)
N3 C35 1.444(3)
N4 C33 1.324(3)
N4 C47 1.451(3)
N5 C72 1.348(3)
C1 C2 1.518(4)
C1 H1A 0.9800
C1 H1B 0.9800
C1 H1C 0.9800
C2 C3 1.391(4)
C3 C4 1.398(4)
C3 H3 0.9500
C4 C5 1.516(4)
C5 H5A 0.9800
C5 H5B 0.9800
C5 H5C 0.9800
C6 C11 1.402(3)
C6 C7 1.406(4)
C7 C8 1.393(4)
C7 C15 1.519(4)
C8 C9 1.374(4)
C8 H8 0.9500
C9 C10 1.375(4)
C9 H9 0.9500
C10 C11 1.399(4)
C10 H10 0.9500
C11 C12 1.513(4)
C12 C14 1.531(4)
C12 C13 1.532(4)
C12 H12 1.0000
C13 H13A 0.9800
C13 H13B 0.9800
C13 H13C 0.9800
C14 H14A 0.9800
C14 H14B 0.9800
C14 H14C 0.9800
C15 C16 1.516(4)
C15 C17 1.536(4)
C15 H15 1.0000
C16 H16A 0.9800
C16 H16B 0.9800
C16 H16C 0.9800
C17 H17A 0.9800
C17 H17B 0.9800
C17 H17C 0.9800
C18 C23 1.409(4)
C18 C19 1.413(3)
C19 C20 1.393(4)
C19 C27 1.528(4)
C20 C21 1.369(4)
C20 H20 0.9500
C21 C22 1.380(4)
C21 H21 0.9500
C22 C23 1.390(4)
C22 H22 0.9500
C23 C24 1.519(4)
C24 C25 1.524(4)
C24 C26 1.536(4)
C24 H24 1.0000
C25 H25A 0.9800
C25 H25B 0.9800
C25 H25C 0.9800
C26 H26A 0.9800
C26 H26B 0.9800
C26 H26C 0.9800
C27 C29 1.519(4)
C27 C28 1.539(4)
C27 H27 1.0000
C28 H28A 0.9800
C28 H28B 0.9800
C28 H28C 0.9800
C29 H29A 0.9800
C29 H29B 0.9800
C29 H29C 0.9800
C30 C31 1.516(4)
C30 H30A 0.9800
C30 H30B 0.9800
C30 H30C 0.9800
C31 C32 1.386(4)
C32 C33 1.407(4)
C32 H32 0.9500
C33 C34 1.518(3)
C34 H34A 0.9800
C34 H34B 0.9800
C34 H34C 0.9800
C35 C36 1.397(3)
C35 C40 1.409(3)
C36 C37 1.390(4)
C36 C44 1.515(4)
C37 C38 1.374(4)
C37 H37 0.9500
C38 C39 1.370(4)
C38 H38 0.9500
C39 C40 1.398(4)
C39 H39 0.9500
C40 C41 1.521(4)
C41 C42 1.522(4)
C41 C43 1.526(5)
C41 H41 1.0000
C42 H42A 0.9800
C42 H42B 0.9800
C42 H42C 0.9800
C43 H43A 0.9800
C43 H43B 0.9800
C43 H43C 0.9800
C44 C46 1.519(4)
C44 C45 1.524(4)
C44 H44 1.0000
C45 H45A 0.9800
C45 H45B 0.9800
C45 H45C 0.9800
C46 H46A 0.9800
C46 H46B 0.9800
C46 H46C 0.9800
C47 C48 1.403(4)
C47 C52 1.409(4)
C48 C49 1.386(4)
C48 C56 1.521(4)
C49 C50 1.373(4)
C49 H49 0.9500
C50 C51 1.373(4)
C50 H50 0.9500
C51 C52 1.391(4)
C51 H51 0.9500
C52 C53 1.523(4)
C53 C55 1.524(4)
C53 C54 1.542(4)
C53 H53 1.0000
C54 H54A 0.9800
C54 H54B 0.9800
C54 H54C 0.9800
C55 H55A 0.9800
C55 H55B 0.9800
C55 H55C 0.9800
C56 C57 1.527(4)
C56 C58 1.527(4)
C56 H56 1.0000
C57 H57A 0.9800
C57 H57B 0.9800
C57 H57C 0.9800
C58 H58A 0.9800
C58 H58B 0.9800
C58 H58C 0.9800
C59 C60 1.412(3)
C59 C64 1.419(3)
C60 C61 1.396(3)
C60 C68 1.517(4)
C61 C62 1.379(4)
C61 H61 0.9500
C62 C63 1.368(4)
C62 H62 0.9500
C63 C64 1.388(4)
C63 H63 0.9500
C64 C65 1.518(4)
C65 C66 1.497(5)
C65 C67 1.531(4)
C65 H65 1.0000
C66 H66A 0.9800
C66 H66B 0.9800
C66 H66C 0.9800
C67 H67A 0.9800
C67 H67B 0.9800
C67 H67C 0.9800
C68 C69 1.523(4)
C68 C70 1.530(4)
C68 H68 1.0000
C69 H69A 0.9800
C69 H69B 0.9800
C69 H69C 0.9800
C70 H70A 0.9800
C70 H70B 0.9800
C70 H70C 0.9800
C71 C72 1.379(3)
C71 H71A 0.9900
C71 H71B 0.9900
C72 C73 1.505(3)
C73 C78 1.374(4)
C73 C74 1.398(4)
C74 C75 1.393(4)
C74 H74 0.9500
C75 C76 1.371(5)
C75 H75 0.9500
C76 C77 1.380(5)
C76 H76 0.9500
C77 C78 1.386(4)
C77 H77 0.9500
C78 H78 0.9500
C79 C80 1.501(5)
C79 H79A 0.9800
C79 H79B 0.9800
C79 H79C 0.9800
C80 C85 1.355(5)
C80 C81 1.371(5)
C81 C82 1.375(6)
C81 H81 0.9500
C82 C83 1.353(6)
C82 H82 0.9500
C83 C84 1.358(5)
C83 H83 0.9500
C84 C85 1.410(5)
C84 H84 0.9500
C85 H85 0.9500

loop_
_geom_torsion_atom_site_label_1
_geom_torsion_atom_site_label_2
_geom_torsion_atom_site_label_3
_geom_torsion_atom_site_label_4
_geom_torsion
C6 N1 C2 C3 167.3(2)
Sc1 N1 C2 C3 -17.0(3)
C6 N1 C2 C1 -10.6(3)
Sc1 N1 C2 C1 165.1(2)
N1 C2 C3 C4 -12.0(5)
C1 C2 C3 C4 166.0(3)
C18 N2 C4 C3 -166.6(2)
Sc1 N2 C4 C3 8.9(4)
C18 N2 C4 C5 10.1(4)
Sc1 N2 C4 C5 -174.35(19)
C2 C3 C4 N2 17.1(5)
C2 C3 C4 C5 -159.8(3)
C2 N1 C6 C11 82.2(3)
Sc1 N1 C6 C11 -93.5(2)
C2 N1 C6 C7 -98.2(3)
Sc1 N1 C6 C7 86.2(2)
C11 C6 C7 C8 -1.5(4)
N1 C6 C7 C8 178.8(2)
C11 C6 C7 C15 -179.8(2)
N1 C6 C7 C15 0.6(4)
C6 C7 C8 C9 1.3(4)
C15 C7 C8 C9 179.6(3)
C7 C8 C9 C10 -0.7(5)
C8 C9 C10 C11 0.2(5)
C9 C10 C11 C6 -0.4(4)
C9 C10 C11 C12 178.2(3)
C7 C6 C11 C10 1.1(4)
N1 C6 C11 C10 -179.3(2)
C7 C6 C11 C12 -177.4(2)
N1 C6 C11 C12 2.2(4)
C10 C11 C12 C14 -71.8(3)
C6 C11 C12 C14 106.6(3)
C10 C11 C12 C13 51.4(3)
C6 C11 C12 C13 -130.1(3)
C8 C7 C15 C16 -90.2(3)
C6 C7 C15 C16 88.0(3)
C8 C7 C15 C17 34.8(4)
C6 C7 C15 C17 -147.0(3)
C4 N2 C18 C23 76.9(3)
Sc1 N2 C18 C23 -98.8(2)
C4 N2 C18 C19 -105.5(3)
Sc1 N2 C18 C19 78.7(2)
C23 C18 C19 C20 2.6(3)
N2 C18 C19 C20 -174.9(2)
C23 C18 C19 C27 -177.6(2)
N2 C18 C19 C27 4.9(3)
C18 C19 C20 C21 -0.5(4)
C27 C19 C20 C21 179.7(2)
C19 C20 C21 C22 -1.0(4)
C20 C21 C22 C23 0.4(4)
C21 C22 C23 C18 1.6(4)
C21 C22 C23 C24 -178.2(2)
C19 C18 C23 C22 -3.1(3)
N2 C18 C23 C22 174.4(2)
C19 C18 C23 C24 176.7(2)
N2 C18 C23 C24 -5.8(4)
C22 C23 C24 C25 -64.8(3)
C18 C23 C24 C25 115.4(3)
C22 C23 C24 C26 57.2(3)
C18 C23 C24 C26 -122.6(3)
C20 C19 C27 C29 13.9(4)
C18 C19 C27 C29 -165.9(2)
C20 C19 C27 C28 -109.3(3)
C18 C19 C27 C28 70.9(3)
C35 N3 C31 C32 -162.7(2)
Sc2 N3 C31 C32 22.4(3)
C35 N3 C31 C30 16.5(3)
Sc2 N3 C31 C30 -158.33(19)
N3 C31 C32 C33 10.9(4)
C30 C31 C32 C33 -168.4(3)
C47 N4 C33 C32 172.5(2)
Sc2 N4 C33 C32 -14.8(3)
C47 N4 C33 C34 -6.5(3)
Sc2 N4 C33 C34 166.17(19)
C31 C32 C33 N4 -14.4(4)
C31 C32 C33 C34 164.6(3)
C31 N3 C35 C36 -92.8(3)
Sc2 N3 C35 C36 82.0(3)
C31 N3 C35 C40 87.3(3)
Sc2 N3 C35 C40 -98.0(2)
C40 C35 C36 C37 0.7(4)
N3 C35 C36 C37 -179.3(2)
C40 C35 C36 C44 -179.8(2)
N3 C35 C36 C44 0.3(4)
C35 C36 C37 C38 -1.0(4)
C44 C36 C37 C38 179.4(3)
C36 C37 C38 C39 0.2(4)
C37 C38 C39 C40 0.9(5)
C38 C39 C40 C35 -1.2(4)
C38 C39 C40 C41 -179.7(3)
C36 C35 C40 C39 0.4(4)
N3 C35 C40 C39 -179.6(2)
C36 C35 C40 C41 178.9(2)
N3 C35 C40 C41 -1.1(4)
C39 C40 C41 C42 -44.3(4)
C35 C40 C41 C42 137.2(3)
C39 C40 C41 C43 79.0(3)
C35 C40 C41 C43 -99.4(3)
C37 C36 C44 C46 -57.5(3)
C35 C36 C44 C46 122.9(3)
C37 C36 C44 C45 65.0(3)
C35 C36 C44 C45 -114.5(3)
C33 N4 C47 C48 -99.4(3)
Sc2 N4 C47 C48 88.1(2)
C33 N4 C47 C52 81.3(3)
Sc2 N4 C47 C52 -91.2(2)
C52 C47 C48 C49 1.8(4)
N4 C47 C48 C49 -177.6(2)
C52 C47 C48 C56 -175.6(2)
N4 C47 C48 C56 5.1(4)
C47 C48 C49 C50 -1.1(4)
C56 C48 C49 C50 176.4(3)
C48 C49 C50 C51 0.0(5)
C49 C50 C51 C52 0.4(5)
C50 C51 C52 C47 0.3(4)
C50 C51 C52 C53 -177.8(3)
C48 C47 C52 C51 -1.4(4)
N4 C47 C52 C51 177.9(2)
C48 C47 C52 C53 176.6(2)
N4 C47 C52 C53 -4.1(4)
C51 C52 C53 C55 -59.4(3)
C47 C52 C53 C55 122.6(3)
C51 C52 C53 C54 61.9(3)
C47 C52 C53 C54 -116.1(3)
C49 C48 C56 C57 -94.3(3)
C47 C48 C56 C57 83.1(3)
C49 C48 C56 C58 30.2(4)
C47 C48 C56 C58 -152.5(3)
Sc1 P1 C59 C60 -131.74(17)
Sc2 P1 C59 C60 27.9(3)
Sc1 P1 C59 C64 45.3(2)
Sc2 P1 C59 C64 -155.02(15)
C64 C59 C60 C61 -7.3(4)
P1 C59 C60 C61 169.8(2)
C64 C59 C60 C68 173.6(2)
P1 C59 C60 C68 -9.3(3)
C59 C60 C61 C62 2.0(4)
C68 C60 C61 C62 -178.9(3)
C60 C61 C62 C63 3.6(4)
C61 C62 C63 C64 -3.7(4)
C62 C63 C64 C59 -1.8(4)
C62 C63 C64 C65 175.6(3)
C60 C59 C64 C63 7.2(4)
P1 C59 C64 C63 -169.9(2)
C60 C59 C64 C65 -170.0(2)
P1 C59 C64 C65 12.9(4)
C63 C64 C65 C66 78.1(4)
C59 C64 C65 C66 -104.7(3)
C63 C64 C65 C67 -46.5(4)
C59 C64 C65 C67 130.8(3)
C61 C60 C68 C69 -72.9(3)
C59 C60 C68 C69 106.2(3)
C61 C60 C68 C70 51.3(3)
C59 C60 C68 C70 -129.7(3)
Sc1 N5 C72 C71 -76.9(4)
Sc2 N5 C72 C71 42.0(2)
Sc1 N5 C72 C73 110.8(3)
Sc2 N5 C72 C73 -130.3(2)
Sc1 N5 C72 Sc2 -118.9(3)
Sc2 C71 C72 N5 -37.8(2)
Sc2 C71 C72 C73 134.5(2)
N5 C72 C73 C78 24.9(3)
C71 C72 C73 C78 -147.3(3)
Sc2 C72 C73 C78 -52.2(4)
N5 C72 C73 C74 -153.6(2)
C71 C72 C73 C74 34.2(3)
Sc2 C72 C73 C74 129.3(2)
C78 C73 C74 C75 -0.1(4)
C72 C73 C74 C75 178.4(2)
C73 C74 C75 C76 0.5(4)
C74 C75 C76 C77 -0.3(5)
C75 C76 C77 C78 -0.3(5)
C74 C73 C78 C77 -0.5(4)
C72 C73 C78 C77 -179.0(2)
C76 C77 C78 C73 0.7(4)
C85 C80 C81 C82 2.2(6)
C79 C80 C81 C82 179.8(4)
C80 C81 C82 C83 -2.5(7)
C81 C82 C83 C84 1.0(7)
C82 C83 C84 C85 0.7(6)
C81 C80 C85 C84 -0.6(6)
C79 C80 C85 C84 -178.1(4)
C83 C84 C85 C80 -0.9(6)
